data_1519070
loop_
_publ_author_name
'Shen, Hao-Yu'
'Liao, Dai-Zheng'
'Jiang, Zong-Hui'
'Yan, Shi-Ping'
'Wang, Geng-Lin'
'Yao, Xin-Kan'
'Wang, Hong-Gen'

_publ_section_title
;
 Crystal Structure of a New Quasi-Two-Dimensional Compound Containing
 1,4-Bis(imidazol-1-ylmethyl)benzene (bix) and MnII ions.
;
_journal_name_full 'Acta Chemica Scandinavica'
_journal_page_first 387
_journal_page_last 390
_journal_volume 53
_journal_year 1999
_chemical_formula_sum 'C42 H50 Mn N14 O8'
_chemical_formula_weight 933.59
_space_group_IT_number 2
_symmetry_cell_setting triclinic
_symmetry_Int_Tables_number 2
_symmetry_space_group_name_Hall '-P 1'
_symmetry_space_group_name_H-M 'P -1'
_cell_angle_alpha 110.09(3)
_cell_angle_beta 109.62(3)
_cell_angle_gamma 93.05(3)
_cell_formula_units_Z 1
_cell_length_a 9.037(2)
_cell_length_b 11.498(2)
_cell_length_c 12.404(2)
_cell_volume 1119.3(5)
_diffrn_ambient_temperature 299
_diffrn_radiation_probe x-ray
_diffrn_radiation_type MoK\a
_diffrn_radiation_wavelength 0.71069
_exptl_absorpt_coefficient_mu 0.3472
_exptl_crystal_density_diffrn 1.385
_exptl_crystal_F_000 489
_refine_ls_number_reflns 2399
_refine_ls_R_factor_gt 0.0720
_refine_ls_wR_factor_gt 0.0725
_cod_data_source_file Acta-Chem-Scand-1999-53-387-390.cif
_cod_data_source_block C42H50MnN14O8
_cod_database_code 1519070

loop_
_symmetry_equiv_pos_site_id
_symmetry_equiv_pos_as_xyz
1 x,y,z
2 -x,-y,-z

loop_
_atom_site_label
_atom_site_type_symbol
_atom_site_thermal_displace_type
_atom_site_fract_x
_atom_site_fract_y
_atom_site_fract_z
_atom_site_occupancy
_atom_site_U_iso_or_equiv
_atom_site_calc_flag
_atom_site_refinement_flags
_atom_site_disorder_assembly
_atom_site_disorder_group
Mn1 Mn Uiso 0.00000 0.00000 0.50000 1.000 0.0340(10) . . . .
O1 O Uiso 0.0837(4) 0.0113(4) 0.6929(3) 1.000 0.047(2) . . . .
N1 N Uiso 0.2205(5) -0.0711(4) 0.4737(4) 1.000 0.045(2) . . . .
N2 N Uiso 0.3586(5) -0.1743(4) 0.3682(4) 1.000 0.043(2) . . . .
N3 N Uiso 0.1113(5) -0.8306(4) 0.0753(4) 1.000 0.044(2) . . . .
N4 N Uiso 0.2499(6) -0.9170(5) 0.1945(5) 1.000 0.068(3) . . . .
N5 N Uiso 0.1108(5) 0.2045(4) 0.5680(4) 1.000 0.041(2) . . . .
N6 N Uiso 0.1662(5) 0.3928(4) 0.5713(4) 1.000 0.043(2) . . . .
C11 C Uiso 0.2426(7) -0.1055(5) 0.3698(6) 1.000 0.046(3) . . . .
C12 C Uiso 0.3278(8) -0.1237(7) 0.5442(6) 1.000 0.063(3) . . . .
C13 C Uiso 0.4122(8) -0.1858(7) 0.4809(6) 1.000 0.064(3) . . . .
C20 C Uiso 0.3981(7) -0.2394(5) 0.2615(6) 1.000 0.054(3) . . . .
C21 C Uiso 0.3072(6) -0.3744(5) 0.1911(5) 1.000 0.043(2) . . . .
C22 C Uiso 0.1653(7) -0.4164(6) 0.1999(6) 1.000 0.053(3) . . . .
C23 C Uiso 0.0872(7) -0.5375(5) 0.1353(6) 1.000 0.050(3) . . . .
C24 C Uiso 0.1456(7) -0.6252(5) 0.0589(5) 1.000 0.047(3) . . . .
C25 C Uiso 0.2853(8) -0.5859(6) 0.0477(6) 1.000 0.058(3) . . . .
C26 C Uiso 0.3659(7) -0.4604(5) 0.1149(6) 1.000 0.052(3) . . . .
C27 C Uiso 0.0617(8) -0.7618(5) -0.0069(5) 1.000 0.060(3) . . . .
C31 C Uiso 0.2557(7) -0.8619(5) 0.1177(6) 1.000 0.050(3) . . . .
C32 C Uiso 0.0225(7) -0.8670(5) 0.1306(5) 1.000 0.046(2) . . . .
C33 C Uiso 0.1017(6) -0.9218(5) 0.2021(5) 1.000 0.037(2) . . . .
C41 C Uiso 0.1149(7) 0.2704(5) 0.5034(5) 1.000 0.049(3) . . . .
C42 C Uiso 0.2029(7) 0.4074(5) 0.6920(6) 1.000 0.056(3) . . . .
C43 C Uiso 0.1645(7) 0.2888(5) 0.6873(5) 1.000 0.051(3) . . . .
C50 C Uiso 0.1941(7) 0.4918(5) 0.5279(7) 1.000 0.059(3) . . . .
C51 C Uiso 0.3538(6) 0.4972(5) 0.5131(5) 1.000 0.040(2) . . . .
C52 C Uiso 0.3648(6) 0.4271(5) 0.4015(6) 1.000 0.050(3) . . . .
C53 C Uiso 0.4916(7) 0.5693(5) 0.6126(5) 1.000 0.051(3) . . . .
O61 O Uiso 0.6193(15) 0.2081(12) 0.0098(12) 1.000 0.210(5) . . . .
O62 O Uiso 0.6855(13) 0.2452(10) 0.1778(11) 1.000 0.188(4) . . . .
N61 N Uiso 0.6718(11) 0.2837(9) 0.1030(10) 1.000 0.122(3) . . . .
O11 O Uiso 0.6245(7) -0.0106(5) 0.1547(5) 1.000 0.090(2) . . . .

loop_
_geom_angle_atom_site_label_1
_geom_angle_atom_site_label_2
_geom_angle_atom_site_label_3
_geom_angle
_geom_angle_site_symmetry_1
_geom_angle_site_symmetry_2
_geom_angle_site_symmetry_3
_geom_angle_publ_flag
O1 Mn1 N1 92.19(15) . . . yes
O1 Mn1 N5 90.11(17) . . . yes
O1 Mn1 O1 180.00 . . 2_556 yes
O1 Mn1 N1 87.81(15) . . 2_556 yes
O1 Mn1 N5 89.89(17) . . 2_556 yes
N1 Mn1 N5 94.06(18) . . . yes
O1 Mn1 N1 87.81(15) 2_556 . . yes
N1 Mn1 N1 180.00 . . 2_556 yes
N1 Mn1 N5 85.94(18) . . 2_556 yes
O1 Mn1 N5 89.89(17) 2_556 . . yes
N1 Mn1 N5 85.94(18) 2_556 . . yes
N5 Mn1 N5 180.00 . . 2_556 yes
O1 Mn1 N1 92.19(15) 2_556 . 2_556 yes
O1 Mn1 N5 90.11(17) 2_556 . 2_556 yes
N1 Mn1 N5 94.06(18) 2_556 . 2_556 yes
Mn1 N1 C11 124.4(4) . . . yes
Mn1 N1 C12 128.1(4) . . . yes
C11 N1 C12 104.6(5) . . . yes
C11 N2 C13 105.8(5) . . . yes
C11 N2 C20 126.1(5) . . . yes
C13 N2 C20 127.4(5) . . . yes
C27 N3 C31 127.7(5) . . . yes
C27 N3 C32 125.6(5) . . . yes
C31 N3 C32 106.6(5) . . . yes
C31 N4 C33 109.9(6) . . . yes
Mn1 N5 C41 128.1(4) . . . yes
Mn1 N5 C43 125.8(4) . . . yes
C41 N5 C43 105.3(5) . . . yes
C41 N6 C42 106.8(5) . . . yes
C41 N6 C50 126.9(5) . . . yes
C42 N6 C50 126.1(5) . . . yes
O61 N61 O62 111.4(14) . . . yes
N1 C11 N2 112.9(5) . . . yes
N1 C12 C13 109.8(6) . . . yes
N2 C13 C12 106.9(7) . . . yes
N2 C20 C21 112.2(5) . . . yes
C20 C21 C22 122.8(6) . . . no
C22 C21 C26 118.0(6) . . . no
C20 C21 C26 119.2(5) . . . no
C21 C22 C23 121.1(6) . . . no
C22 C23 C24 121.4(6) . . . no
C23 C24 C27 120.6(6) . . . no
C25 C24 C27 120.7(6) . . . no
C23 C24 C25 118.7(6) . . . no
C24 C25 C26 119.7(6) . . . no
C21 C26 C25 121.1(6) . . . no
N3 C27 C24 110.8(5) . . . yes
N3 C31 N4 107.1(6) . . . yes
N3 C32 C33 111.2(6) . . . yes
N4 C33 C32 105.2(6) . . . yes
N5 C41 N6 113.1(5) . . . yes
N6 C42 C43 105.0(5) . . . yes
N5 C43 C42 109.8(5) . . . yes
N6 C50 C51 111.3(5) . . . yes
C50 C51 C52 120.6(5) . . . no
C50 C51 C53 120.3(5) . . . no
C52 C51 C53 119.1(6) . . . no
C51 C52 C53 121.0(6) . . 2_666 no
C51 C53 C52 119.9(5) . . 2_666 no

loop_
_geom_bond_atom_site_label_1
_geom_bond_atom_site_label_2
_geom_bond_distance
_geom_bond_site_symmetry_1
_geom_bond_site_symmetry_2
_geom_bond_publ_flag
Mn1 O1 2.208(3) . . yes
Mn1 N1 2.274(5) . . yes
Mn1 N5 2.250(5) . . yes
Mn1 O1 2.208(3) . 2_556 yes
Mn1 N1 2.274(5) . 2_556 yes
Mn1 N5 2.250(5) . 2_556 yes
O61 N61 1.102(17) . . yes
O62 N61 1.133(16) . . yes
N1 C11 1.299(8) . . yes
N1 C12 1.388(9) . . yes
N2 C13 1.373(8) . . yes
N2 C20 1.451(8) . . yes
N2 C11 1.348(8) . . yes
N3 C32 1.349(8) . . yes
N3 C27 1.467(8) . . yes
N3 C31 1.352(8) . . yes
N4 C33 1.373(8) . . yes
N4 C31 1.325(9) . . yes
N5 C43 1.359(7) . . yes
N5 C41 1.285(8) . . yes
N6 C50 1.460(8) . . yes
N6 C41 1.326(8) . . yes
N6 C42 1.367(8) . . yes
C12 C13 1.335(11) . . no
C20 C21 1.516(9) . . no
C21 C26 1.380(9) . . no
C21 C22 1.398(9) . . no
C22 C23 1.352(10) . . no
C23 C24 1.389(9) . . no
C24 C27 1.512(9) . . no
C24 C25 1.385(10) . . no
C25 C26 1.401(10) . . no
C32 C33 1.304(8) . . no
C42 C43 1.366(9) . . no
C50 C51 1.516(9) . . no
C51 C52 1.382(8) . . no
C51 C53 1.384(8) . . no
C52 C53 1.367(9) . 2_666 no

loop_
_geom_torsion_atom_site_label_1
_geom_torsion_atom_site_label_2
_geom_torsion_atom_site_label_3
_geom_torsion_atom_site_label_4
_geom_torsion
_geom_torsion_site_symmetry_1
_geom_torsion_site_symmetry_2
_geom_torsion_site_symmetry_3
_geom_torsion_site_symmetry_4
_geom_torsion_publ_flag
O1 Mn1 N1 C11 175.6(5) . . . . no
O1 Mn1 N1 C12 17.9(5) . . . . no
N5 Mn1 N1 C11 -94.1(5) . . . . no
N5 Mn1 N1 C12 108.2(5) . . . . no
O1 Mn1 N1 C11 -4.4(5) 2_556 . . . no
O1 Mn1 N1 C12 -162.1(5) 2_556 . . . no
N5 Mn1 N1 C11 85.9(5) 2_556 . . . no
N5 Mn1 N1 C12 -71.8(5) 2_556 . . . no
O1 Mn1 N5 C41 178.1(5) . . . . no
O1 Mn1 N5 C43 -13.5(5) . . . . no
N1 Mn1 N5 C41 85.9(5) . . . . no
N1 Mn1 N5 C43 -105.7(5) . . . . no
O1 Mn1 N5 C41 -1.9(5) 2_556 . . . no
O1 Mn1 N5 C43 166.6(5) 2_556 . . . no
N1 Mn1 N5 C41 -94.1(5) 2_556 . . . no
N1 Mn1 N5 C43 74.4(5) 2_556 . . . no
Mn1 N1 C11 N2 -163.4(4) . . . . no
C12 N1 C11 N2 -1.3(7) . . . . no
Mn1 N1 C12 C13 162.2(5) . . . . no
C11 N1 C12 C13 1.1(8) . . . . no
C13 N2 C11 N1 1.1(7) . . . . no
C20 N2 C11 N1 171.9(5) . . . . no
C11 N2 C13 C12 -0.3(8) . . . . no
C20 N2 C13 C12 -171.0(6) . . . . no
C11 N2 C20 C21 -91.3(7) . . . . no
C13 N2 C20 C21 77.5(8) . . . . no
C31 N3 C27 C24 -69.6(8) . . . . no
C32 N3 C27 C24 105.3(7) . . . . no
C27 N3 C31 N4 176.5(5) . . . . no
C32 N3 C31 N4 0.9(7) . . . . no
C27 N3 C32 C33 -177.4(5) . . . . no
C31 N3 C32 C33 -1.7(7) . . . . no
C33 N4 C31 N3 0.1(7) . . . . no
C31 N4 C33 C32 -1.1(7) . . . . no
Mn1 N5 C41 N6 169.7(4) . . . . no
C43 N5 C41 N6 -0.6(7) . . . . no
Mn1 N5 C43 C42 -171.4(4) . . . . no
C41 N5 C43 C42 -0.8(7) . . . . no
C42 N6 C41 N5 1.7(7) . . . . no
C50 N6 C41 N5 176.0(6) . . . . no
C41 N6 C42 C43 -2.0(7) . . . . no
C50 N6 C42 C43 -176.4(6) . . . . no
C41 N6 C50 C51 -80.2(8) . . . . no
C42 N6 C50 C51 93.0(7) . . . . no
N1 C12 C13 N2 -0.5(9) . . . . no
N2 C20 C21 C22 21.1(8) . . . . no
N2 C20 C21 C26 -158.8(5) . . . . no
C20 C21 C22 C23 179.8(6) . . . . no
C26 C21 C22 C23 -0.3(10) . . . . no
C20 C21 C26 C25 -179.7(6) . . . . no
C22 C21 C26 C25 0.4(9) . . . . no
C21 C22 C23 C24 0.8(10) . . . . no
C22 C23 C24 C25 -1.2(10) . . . . no
C22 C23 C24 C27 176.5(6) . . . . no
C23 C24 C25 C26 1.3(9) . . . . no
C27 C24 C25 C26 -176.5(6) . . . . no
C23 C24 C27 N3 -83.1(7) . . . . no
C25 C24 C27 N3 94.6(7) . . . . no
C24 C25 C26 C21 -0.9(10) . . . . no
N3 C32 C33 N4 1.7(7) . . . . no
N6 C42 C43 N5 1.8(7) . . . . no
N6 C50 C51 C52 90.4(7) . . . . no
N6 C50 C51 C53 -87.4(7) . . . . no
C50 C51 C52 C53 -179.6(6) . . . 2_666 no
C53 C51 C52 C53 -1.7(9) . . . 2_666 no
C50 C51 C53 C52 179.6(6) . . . 2_666 no
C52 C51 C53 C52 1.7(9) . . . 2_666 no
C51 C52 C53 C51 1.7(10) . . 2_666 2_666 no
